data_1516090
loop_
_publ_author_name
'Benniston, Andrew C.'
'Winstanley, Thomas P. L.'
'Lemmetyinen, Helge'
'Tkachenko, Nikolai V.'
'Harrington, Ross W.'
'Wills, Corinne'

_publ_section_title
;
 Large Stokes shift fluorescent dyes based on a highly substituted
 terephthalic acid core.
;
_journal_issue 6
_journal_name_full 'Organic letters'
_journal_page_first 1374
_journal_page_last 1377
_journal_paper_doi 10.1021/ol300038e
_journal_volume 14
_journal_year 2012
_chemical_formula_moiety 'C26 H26 O8'
_chemical_formula_sum 'C26 H26 O8'
_chemical_formula_weight 466.47
_chemical_name_systematic
;
 ?
;
_space_group_IT_number 14
_symmetry_cell_setting monoclinic
_symmetry_space_group_name_Hall '-P 2yn'
_symmetry_space_group_name_H-M 'P 1 21/n 1'
_atom_sites_solution_hydrogens difmap
_atom_sites_solution_primary direct
_atom_sites_solution_secondary difmap
_audit_creation_method SHELXL-97
_cell_angle_alpha 90.00
_cell_angle_beta 97.280(6)
_cell_angle_gamma 90.00
_cell_formula_units_Z 2
_cell_length_a 7.7228(5)
_cell_length_b 11.0389(6)
_cell_length_c 13.6925(9)
_cell_measurement_reflns_used 2132
_cell_measurement_temperature 150(2)
_cell_measurement_theta_max 28.5430
_cell_measurement_theta_min 2.9935
_cell_volume 1157.89(12)
_computing_cell_refinement
;
CrysAlisPro, Agilent Technologies,
Version 1.171.34.49 (release 20-01-2011 CrysAlis171 .NET)
(compiled Jan 20 2011,15:58:25)
;
_computing_data_collection
;
CrysAlisPro, Agilent Technologies,
Version 1.171.34.49 (release 20-01-2011 CrysAlis171 .NET)
(compiled Jan 20 2011,15:58:25)
;
_computing_data_reduction
;
CrysAlisPro, Agilent Technologies,
Version 1.171.34.49 (release 20-01-2011 CrysAlis171 .NET)
(compiled Jan 20 2011,15:58:25)
;
_computing_molecular_graphics 'Bruker SHELXTL'
_computing_publication_material 'Bruker SHELXTL and local programs'
_computing_structure_refinement 'Bruker SHELXTL'
_computing_structure_solution 'SHELXS-97 (Sheldrick, 2008)'
_diffrn_ambient_temperature 150(2)
_diffrn_detector_area_resol_mean 10.3968
_diffrn_measured_fraction_theta_full 0.998
_diffrn_measured_fraction_theta_max 0.827
_diffrn_measurement_device_type 'Xcalibur, Atlas, Gemini ultra'
_diffrn_measurement_method 'thick-slice \w scans'
_diffrn_radiation_monochromator graphite
_diffrn_radiation_source 'sealed tube with Enhance optics'
_diffrn_radiation_type MoK\a
_diffrn_radiation_wavelength 0.71073
_diffrn_reflns_av_R_equivalents 0.0256
_diffrn_reflns_av_sigmaI/netI 0.0325
_diffrn_reflns_limit_h_max 10
_diffrn_reflns_limit_h_min -9
_diffrn_reflns_limit_k_max 14
_diffrn_reflns_limit_k_min -13
_diffrn_reflns_limit_l_max 16
_diffrn_reflns_limit_l_min -16
_diffrn_reflns_number 6328
_diffrn_reflns_theta_full 25.00
_diffrn_reflns_theta_max 28.61
_diffrn_reflns_theta_min 3.00
_exptl_absorpt_coefficient_mu 0.099
_exptl_absorpt_correction_T_max 0.9708
_exptl_absorpt_correction_T_min 0.9613
_exptl_absorpt_correction_type multi-scan
_exptl_absorpt_process_details
;
'Thu Jun 23 11:05:27 2011'
;
_exptl_crystal_colour yellow
_exptl_crystal_density_diffrn 1.338
_exptl_crystal_density_method 'not measured'
_exptl_crystal_description block
_exptl_crystal_F_000 492
_exptl_crystal_size_max 0.40
_exptl_crystal_size_mid 0.30
_exptl_crystal_size_min 0.30
_refine_diff_density_max 0.220
_refine_diff_density_min -0.190
_refine_diff_density_rms 0.040
_refine_ls_extinction_coef 0.014(2)
_refine_ls_extinction_expression Fc^*^=kFc[1+0.001xFc^2^\l^3^/sin(2\q)]^-1/4^
_refine_ls_extinction_method SHELXL
_refine_ls_goodness_of_fit_ref 1.035
_refine_ls_hydrogen_treatment mixed
_refine_ls_matrix_type full
_refine_ls_number_parameters 161
_refine_ls_number_reflns 2451
_refine_ls_number_restraints 0
_refine_ls_restrained_S_all 1.035
_refine_ls_R_factor_all 0.0554
_refine_ls_R_factor_gt 0.0395
_refine_ls_shift/su_max 0.000
_refine_ls_shift/su_mean 0.000
_refine_ls_structure_factor_coef Fsqd
_refine_ls_weighting_details 'calc w=1/[\s^2^(Fo^2^)+(0.0431P)^2^+0.2924P] where P=(Fo^2^+2Fc^2^)/3'
_refine_ls_weighting_scheme calc
_refine_ls_wR_factor_gt 0.0917
_refine_ls_wR_factor_ref 0.1032
_reflns_number_gt 1929
_reflns_number_total 2451
_reflns_threshold_expression I>2\s(I)
_cod_data_source_file 3c.CIF
_cod_data_source_block acb145_3c
_cod_database_code 1516090

loop_
_symmetry_equiv_pos_as_xyz
'x, y, z'
'-x+1/2, y+1/2, -z+1/2'
'-x, -y, -z'
'x-1/2, -y-1/2, z-1/2'

loop_
_atom_site_label
_atom_site_type_symbol
_atom_site_fract_x
_atom_site_fract_y
_atom_site_fract_z
_atom_site_U_iso_or_equiv
_atom_site_adp_type
_atom_site_occupancy
_atom_site_symmetry_multiplicity
_atom_site_calc_flag
_atom_site_refinement_flags
O1 O -0.26686(12) 0.57438(9) 0.69542(7) 0.0304(3) Uani 1 1 d .
O2 O -0.40217(14) 0.42688(10) 0.60508(8) 0.0376(3) Uani 1 1 d .
O3 O -0.28768(13) 0.35720(9) 0.44766(8) 0.0308(3) Uani 1 1 d .
H3 H -0.356(3) 0.3647(19) 0.4965(16) 0.065(6) Uiso 1 1 d .
O4 O 0.04344(12) 0.64215(8) 0.66717(7) 0.0248(2) Uani 1 1 d .
C1 C -0.3868(2) 0.68700(16) 0.81805(12) 0.0419(4) Uani 1 1 d .
H1A H -0.4779 0.6900 0.8618 0.063 Uiso 1 1 calc R
H1B H -0.3954 0.7589 0.7757 0.063 Uiso 1 1 calc R
H1C H -0.2718 0.6850 0.8576 0.063 Uiso 1 1 calc R
C2 C -0.41013(19) 0.57596(16) 0.75574(11) 0.0353(4) Uani 1 1 d .
H2A H -0.4063 0.5026 0.7976 0.042 Uiso 1 1 calc R
H2B H -0.5239 0.5783 0.7134 0.042 Uiso 1 1 calc R
C3 C -0.27890(18) 0.49589(13) 0.62306(10) 0.0257(3) Uani 1 1 d .
C4 C -0.13208(17) 0.49903(12) 0.56249(10) 0.0234(3) Uani 1 1 d .
C5 C 0.01851(18) 0.56922(12) 0.58505(10) 0.0229(3) Uani 1 1 d .
C6 C -0.14826(17) 0.42845(12) 0.47616(10) 0.0238(3) Uani 1 1 d .
C7 C 0.11002(16) 0.58795(12) 0.75570(10) 0.0229(3) Uani 1 1 d .
C8 C 0.16896(18) 0.46995(13) 0.76243(11) 0.0276(3) Uani 1 1 d .
H8A H 0.1644 0.4204 0.7054 0.033 Uiso 1 1 calc R
C9 C 0.2351(2) 0.42527(14) 0.85424(12) 0.0359(4) Uani 1 1 d .
H9A H 0.2768 0.3443 0.8603 0.043 Uiso 1 1 calc R
C10 C 0.2408(2) 0.49708(15) 0.93677(11) 0.0368(4) Uani 1 1 d .
H10A H 0.2863 0.4651 0.9992 0.044 Uiso 1 1 calc R
C11 C 0.18057(18) 0.61598(14) 0.92992(11) 0.0307(3) Uani 1 1 d .
C12 C 0.11521(17) 0.66096(13) 0.83812(10) 0.0259(3) Uani 1 1 d .
H12A H 0.0739 0.7420 0.8318 0.031 Uiso 1 1 calc R
C13 C 0.1849(2) 0.69384(17) 1.02049(12) 0.0445(4) Uani 1 1 d .
H13A H 0.1656 0.7787 1.0009 0.067 Uiso 1 1 calc R
H13B H 0.2989 0.6859 1.0605 0.067 Uiso 1 1 calc R
H13C H 0.0930 0.6677 1.0590 0.067 Uiso 1 1 calc R

loop_
_atom_site_aniso_label
_atom_site_aniso_U_11
_atom_site_aniso_U_22
_atom_site_aniso_U_33
_atom_site_aniso_U_23
_atom_site_aniso_U_13
_atom_site_aniso_U_12
O1 0.0261(5) 0.0390(6) 0.0272(5) -0.0055(5) 0.0084(4) -0.0032(4)
O2 0.0346(6) 0.0378(6) 0.0430(7) -0.0079(5) 0.0152(5) -0.0121(5)
O3 0.0285(5) 0.0302(6) 0.0343(6) -0.0075(5) 0.0065(5) -0.0087(4)
O4 0.0302(5) 0.0207(5) 0.0232(5) -0.0014(4) 0.0019(4) 0.0005(4)
C1 0.0412(9) 0.0495(10) 0.0378(9) -0.0040(8) 0.0160(7) 0.0056(8)
C2 0.0273(8) 0.0510(10) 0.0294(8) -0.0029(7) 0.0106(6) -0.0028(7)
C3 0.0265(7) 0.0238(7) 0.0268(7) 0.0028(6) 0.0038(6) 0.0002(6)
C4 0.0248(7) 0.0209(7) 0.0247(7) 0.0019(6) 0.0040(6) 0.0011(6)
C5 0.0273(7) 0.0190(6) 0.0222(7) 0.0004(5) 0.0023(5) 0.0014(5)
C6 0.0235(7) 0.0202(7) 0.0272(7) 0.0011(6) 0.0011(6) -0.0014(6)
C7 0.0186(6) 0.0247(7) 0.0258(7) 0.0016(6) 0.0040(5) -0.0031(5)
C8 0.0278(7) 0.0245(7) 0.0310(8) -0.0021(6) 0.0061(6) -0.0013(6)
C9 0.0398(9) 0.0274(8) 0.0402(9) 0.0069(7) 0.0036(7) 0.0044(7)
C10 0.0410(9) 0.0385(9) 0.0297(8) 0.0082(7) -0.0002(7) 0.0002(7)
C11 0.0272(7) 0.0371(8) 0.0276(8) -0.0020(7) 0.0027(6) -0.0045(7)
C12 0.0227(7) 0.0247(7) 0.0307(8) -0.0027(6) 0.0044(6) -0.0013(6)
C13 0.0498(10) 0.0519(10) 0.0305(9) -0.0069(8) -0.0001(7) -0.0033(9)

loop_
_atom_type_symbol
_atom_type_description
_atom_type_scat_dispersion_real
_atom_type_scat_dispersion_imag
_atom_type_scat_source
C C 0.0033 0.0016 'International Tables Vol C Tables 4.2.6.8 and 6.1.1.4'
H H 0.0000 0.0000 'International Tables Vol C Tables 4.2.6.8 and 6.1.1.4'
O O 0.0106 0.0060 'International Tables Vol C Tables 4.2.6.8 and 6.1.1.4'

loop_
_geom_angle_atom_site_label_1
_geom_angle_atom_site_label_2
_geom_angle_atom_site_label_3
_geom_angle
_geom_angle_site_symmetry_3
C2 O1 C3 116.66(11) .
H3 O3 C6 104.6(13) .
C5 O4 C7 117.29(10) .
H1A C1 H1B 109.5 .
H1A C1 H1C 109.5 .
H1A C1 C2 109.5 .
H1B C1 H1C 109.5 .
H1B C1 C2 109.5 .
H1C C1 C2 109.5 .
O1 C2 C1 106.73(12) .
O1 C2 H2A 110.4 .
O1 C2 H2B 110.4 .
C1 C2 H2A 110.4 .
C1 C2 H2B 110.4 .
H2A C2 H2B 108.6 .
O1 C3 O2 122.97(13) .
O1 C3 C4 114.83(12) .
O2 C3 C4 122.18(13) .
C3 C4 C5 124.12(12) .
C3 C4 C6 117.53(12) .
C5 C4 C6 118.34(12) .
O4 C5 C4 122.05(12) .
O4 C5 C6 116.50(11) 3_566
C4 C5 C6 121.43(12) 3_566
O3 C6 C4 123.20(13) .
O3 C6 C5 116.56(12) 3_566
C4 C6 C5 120.23(12) 3_566
O4 C7 C8 123.17(12) .
O4 C7 C12 115.45(12) .
C8 C7 C12 121.38(13) .
C7 C8 H8A 120.7 .
C7 C8 C9 118.50(14) .
H8A C8 C9 120.7 .
C8 C9 H9A 119.7 .
C8 C9 C10 120.62(14) .
H9A C9 C10 119.7 .
C9 C10 H10A 119.6 .
C9 C10 C11 120.81(14) .
H10A C10 C11 119.6 .
C10 C11 C12 118.64(14) .
C10 C11 C13 120.69(14) .
C12 C11 C13 120.67(14) .
C7 C12 C11 120.05(13) .
C7 C12 H12A 120.0 .
C11 C12 H12A 120.0 .
C11 C13 H13A 109.5 .
C11 C13 H13B 109.5 .
C11 C13 H13C 109.5 .
H13A C13 H13B 109.5 .
H13A C13 H13C 109.5 .
H13B C13 H13C 109.5 .

loop_
_geom_bond_atom_site_label_1
_geom_bond_atom_site_label_2
_geom_bond_distance
_geom_bond_site_symmetry_2
O1 C2 1.4622(17) .
O1 C3 1.3106(17) .
O2 C3 1.2198(17) .
O3 H3 0.91(2) .
O3 C6 1.3504(16) .
O4 C5 1.3764(16) .
O4 C7 1.3906(16) .
C1 H1A 0.980 .
C1 H1B 0.980 .
C1 H1C 0.980 .
C1 C2 1.491(2) .
C2 H2A 0.990 .
C2 H2B 0.990 .
C3 C4 1.488(2) .
C4 C5 1.3990(19) .
C4 C6 1.4081(19) .
C5 C6 1.3856(19) 3_566
C6 C5 1.3857(19) 3_566
C7 C8 1.379(2) .
C7 C12 1.3832(19) .
C8 H8A 0.950 .
C8 C9 1.386(2) .
C9 H9A 0.950 .
C9 C10 1.376(2) .
C10 H10A 0.950 .
C10 C11 1.392(2) .
C11 C12 1.386(2) .
C11 C13 1.506(2) .
C12 H12A 0.950 .
C13 H13A 0.980 .
C13 H13B 0.980 .
C13 H13C 0.980 .

loop_
_geom_hbond_atom_site_label_D
_geom_hbond_atom_site_label_H
_geom_hbond_atom_site_label_A
_geom_hbond_distance_DH
_geom_hbond_distance_HA
_geom_hbond_distance_DA
_geom_hbond_angle_DHA
O3 H3 O2 0.91(2) 1.71(2) 2.5501(15) 152(2)

loop_
_geom_torsion_atom_site_label_1
_geom_torsion_atom_site_label_2
_geom_torsion_atom_site_label_3
_geom_torsion_atom_site_label_4
_geom_torsion
_geom_torsion_site_symmetry_4
C3 O1 C2 C1 -168.47(12) .
C2 O1 C3 O2 0.2(2) .
C2 O1 C3 C4 178.88(12) .
O1 C3 C4 C5 6.89(19) .
O1 C3 C4 C6 -171.84(11) .
O2 C3 C4 C5 -174.45(13) .
O2 C3 C4 C6 6.8(2) .
C7 O4 C5 C4 83.61(15) .
C7 O4 C5 C6 -98.31(14) 3_566
C3 C4 C5 O4 0.3(2) .
C3 C4 C5 C6 -177.72(12) 3_566
C6 C4 C5 O4 179.00(11) .
C6 C4 C5 C6 1.0(2) 3_566
C3 C4 C6 O3 -1.42(19) .
C3 C4 C6 C5 177.82(12) 3_566
C5 C4 C6 O3 179.77(12) .
C5 C4 C6 C5 -1.0(2) 3_566
C5 O4 C7 C8 7.34(18) .
C5 O4 C7 C12 -173.21(11) .
O4 C7 C8 C9 179.14(12) .
C12 C7 C8 C9 -0.3(2) .
C7 C8 C9 C10 0.3(2) .
C8 C9 C10 C11 -0.1(2) .
C9 C10 C11 C12 -0.2(2) .
C9 C10 C11 C13 179.24(15) .
O4 C7 C12 C11 -179.48(12) .
C8 C7 C12 C11 0.0(2) .
C10 C11 C12 C7 0.3(2) .
C13 C11 C12 C7 -179.20(13) .
